data_2228158
loop_
_publ_author_name
'Quinn-Elmore, Benjamin G.'
'Buchner, James D.'
'Beach, Keith B.'
'Knaust, Jacqueline M.'

_publ_section_title
;
 Poly[[tetrakis(\m~2~-pyrazine
 <i>N</i>,<i>N</i>'-dioxide-\k^2^<i>O</i>:<i>O</i>')dysprosium(III)]
 tris(perchlorate)]
;
_journal_coeditor_code ZL2299
_journal_issue 9
_journal_name_full 'Acta Crystallographica Section E'
_journal_page_first m1106
_journal_page_last m1107
_journal_paper_doi 10.1107/S160053681003182X
_journal_volume 66
_journal_year 2010
_chemical_formula_iupac '[Dy (C4 H4 N2 O2)4] (Cl O4)3 '
_chemical_formula_moiety 'C16 H16 Dy N8 O8 3+, 3(Cl O4 -)'
_chemical_formula_sum 'C16 H16 Cl3 Dy N8 O20'
_chemical_formula_weight 909.22
_chemical_name_systematic
;
Poly[[tetrakis(\m~2~-pyrazine
<i>N</i>,<i>N</i>'-dioxide-\k^2^<i>O</i>:<i>O</i>')dysprosium(III)]
tris(perchlorate)]
;
_space_group_IT_number 142
_symmetry_cell_setting tetragonal
_symmetry_space_group_name_Hall '-I 4bd 2c'
_symmetry_space_group_name_H-M 'I 41/a c d :2'
_atom_sites_solution_hydrogens geom
_atom_sites_solution_primary direct
_atom_sites_solution_secondary difmap
_audit_creation_method SHELXL-97
_cell_angle_alpha 90.00
_cell_angle_beta 90.00
_cell_angle_gamma 90.00
_cell_formula_units_Z 8
_cell_length_a 15.2553(4)
_cell_length_b 15.2553(4)
_cell_length_c 22.6667(12)
_cell_measurement_reflns_used 4338
_cell_measurement_temperature 100(2)
_cell_measurement_theta_max 30.4855
_cell_measurement_theta_min 2.6705
_cell_volume 5275.1(3)
_computing_cell_refinement 'SAINT-Plus (Bruker, 2007)'
_computing_data_collection 'SMART (Bruker, 2007)'
_computing_data_reduction 'SAINT-Plus (Bruker, 2007)'
_computing_molecular_graphics 'X-SEED (Barbour, 2001)'
_computing_publication_material 'X-SEED (Barbour, 2001)'
_computing_structure_refinement 'SHELXL97 (Sheldrick, 2008)'
_computing_structure_solution 'SHELXS97 (Sheldrick, 2008)'
_diffrn_ambient_temperature 100(2)
_diffrn_measured_fraction_theta_full 0.947
_diffrn_measured_fraction_theta_max 0.893
_diffrn_measurement_device_type 'Bruker SMART APEX CCD diffractometer'
_diffrn_measurement_method '\w scans'
_diffrn_radiation_monochromator graphite
_diffrn_radiation_source 'fine-focus sealed tube'
_diffrn_radiation_type MoK\a
_diffrn_radiation_wavelength 0.71073
_diffrn_reflns_av_R_equivalents 0.0179
_diffrn_reflns_av_sigmaI/netI 0.0145
_diffrn_reflns_limit_h_max 19
_diffrn_reflns_limit_h_min -21
_diffrn_reflns_limit_k_max 21
_diffrn_reflns_limit_k_min -3
_diffrn_reflns_limit_l_max 25
_diffrn_reflns_limit_l_min -20
_diffrn_reflns_number 8476
_diffrn_reflns_theta_full 25.00
_diffrn_reflns_theta_max 30.49
_diffrn_reflns_theta_min 2.61
_exptl_absorpt_coefficient_mu 3.251
_exptl_absorpt_correction_T_max 0.532
_exptl_absorpt_correction_T_min 0.374
_exptl_absorpt_correction_type multi-scan
_exptl_absorpt_process_details '(SADABS; Bruker, 2001)'
_exptl_crystal_colour Colourless
_exptl_crystal_density_diffrn 2.290
_exptl_crystal_density_method 'not measured'
_exptl_crystal_description Block
_exptl_crystal_F_000 3560
_exptl_crystal_size_max 0.34
_exptl_crystal_size_mid 0.27
_exptl_crystal_size_min 0.20
_refine_diff_density_max 2.678
_refine_diff_density_min -1.478
_refine_ls_extinction_method none
_refine_ls_goodness_of_fit_ref 0.987
_refine_ls_hydrogen_treatment constr
_refine_ls_matrix_type full
_refine_ls_number_parameters 110
_refine_ls_number_reflns 1800
_refine_ls_number_restraints 0
_refine_ls_restrained_S_all 0.987
_refine_ls_R_factor_all 0.0375
_refine_ls_R_factor_gt 0.0325
_refine_ls_shift/su_max 0.000
_refine_ls_shift/su_mean 0.000
_refine_ls_structure_factor_coef Fsqd
_refine_ls_weighting_details 'calc w=1/[\s^2^(Fo^2^)+(0.0554P)^2^+37.1849P] where P=(Fo^2^+2Fc^2^)/3'
_refine_ls_weighting_scheme calc
_refine_ls_wR_factor_gt 0.0905
_refine_ls_wR_factor_ref 0.0960
_reflns_number_gt 1493
_reflns_number_total 1800
_reflns_threshold_expression I>2sigma(I)
_cod_data_source_file zl2299.cif
_cod_data_source_block I
_cod_original_sg_symbol_H-M 'I 41/a c d'
_cod_database_code 2228158
_cod_database_fobs_code 2228158

loop_
_symmetry_equiv_pos_as_xyz
'x, y, z'
'-y+1/4, x+3/4, z+1/4'
'-x, -y+1/2, z'
'y+1/4, -x+1/4, z+3/4'
'x, -y, -z+1/2'
'-x+1/2, y, -z'
'y+3/4, x+1/4, -z+1/4'
'-y+1/4, -x+1/4, -z+1/4'
'x+1/2, y+1/2, z+1/2'
'-y+3/4, x+5/4, z+3/4'
'-x+1/2, -y+1, z+1/2'
'y+3/4, -x+3/4, z+5/4'
'x+1/2, -y+1/2, -z+1'
'-x+1, y+1/2, -z+1/2'
'y+5/4, x+3/4, -z+3/4'
'-y+3/4, -x+3/4, -z+3/4'
'-x, -y, -z'
'y-1/4, -x-3/4, -z-1/4'
'x, y-1/2, -z'
'-y-1/4, x-1/4, -z-3/4'
'-x, y, z-1/2'
'x-1/2, -y, z'
'-y-3/4, -x-1/4, z-1/4'
'y-1/4, x-1/4, z-1/4'
'-x+1/2, -y+1/2, -z+1/2'
'y+1/4, -x-1/4, -z+1/4'
'x+1/2, y, -z+1/2'
'-y+1/4, x+1/4, -z-1/4'
'-x+1/2, y+1/2, z'
'x, -y+1/2, z+1/2'
'-y-1/4, -x+1/4, z+1/4'
'y+1/4, x+1/4, z+1/4'

loop_
_atom_site_type_symbol
_atom_site_label
_atom_site_fract_x
_atom_site_fract_y
_atom_site_fract_z
_atom_site_U_iso_or_equiv
_atom_site_adp_type
_atom_site_calc_flag
_atom_site_refinement_flags
_atom_site_occupancy
_atom_site_disorder_assembly
_atom_site_disorder_group
Dy Dy1 0.5000 0.2500 0.3750 0.00560(12) Uani d S 1 . .
Cl Cl1 0.5000 0.2500 0.1250 0.0113(4) Uani d S 1 . .
Cl Cl2 0.72654(6) -0.02346(6) 0.1250 0.0281(3) Uani d S 1 . .
O O1 0.59121(12) 0.21876(14) 0.29510(10) 0.0155(4) Uani d . 1 . .
O O2 0.53217(14) 0.39451(12) 0.34383(10) 0.0153(4) Uani d . 1 . .
O O3 0.57642(16) 0.24419(16) 0.16207(12) 0.0251(6) Uani d . 1 . .
O O4 0.6466(4) -0.0162(4) 0.1506(4) 0.137(3) Uani d . 1 . .
O O5 0.7912(4) -0.0056(4) 0.1658(4) 0.129(3) Uani d . 1 . .
N N1 0.66943(16) 0.23424(16) 0.27415(13) 0.0143(5) Uani d . 1 . .
N N2 0.52711(16) 0.44491(15) 0.29779(12) 0.0126(5) Uani d . 1 . .
C C1 0.70896(18) 0.17248(18) 0.24020(14) 0.0151(6) Uani d . 1 . .
H H1 0.6807 0.1179 0.2335 0.018 Uiso calc R 1 . .
C C2 0.78920(18) 0.18838(18) 0.21566(14) 0.0150(6) Uani d . 1 . .
H H2 0.8161 0.1453 0.1914 0.018 Uiso calc R 1 . .
C C3 0.5260(2) 0.41183(17) 0.24253(15) 0.0158(6) Uani d . 1 . .
H H3 0.5252 0.3501 0.2368 0.019 Uiso calc R 1 . .
C C4 0.52588(19) 0.46669(17) 0.19470(15) 0.0152(6) Uani d . 1 . .
H H4 0.5250 0.4428 0.1560 0.018 Uiso calc R 1 . .

loop_
_atom_site_aniso_label
_atom_site_aniso_U_11
_atom_site_aniso_U_22
_atom_site_aniso_U_33
_atom_site_aniso_U_12
_atom_site_aniso_U_13
_atom_site_aniso_U_23
Dy1 0.00587(12) 0.00587(12) 0.0051(2) -0.00030(6) 0.000 0.000
Cl1 0.0138(5) 0.0138(5) 0.0061(11) 0.000 0.000 0.000
Cl2 0.0263(4) 0.0263(4) 0.0316(9) -0.0106(5) 0.0033(3) -0.0033(3)
O1 0.0097(8) 0.0235(10) 0.0132(12) -0.0029(7) 0.0045(7) -0.0042(8)
O2 0.0247(10) 0.0113(8) 0.0100(13) -0.0020(7) -0.0023(8) 0.0048(7)
O3 0.0179(11) 0.0433(15) 0.0142(15) 0.0047(9) -0.0040(10) -0.0023(9)
O4 0.066(3) 0.114(5) 0.230(7) -0.010(3) 0.097(5) -0.016(5)
O5 0.076(4) 0.099(4) 0.212(9) 0.003(3) -0.058(5) -0.076(5)
N1 0.0113(10) 0.0182(10) 0.0134(16) -0.0011(8) 0.0010(9) 0.0001(10)
N2 0.0149(10) 0.0121(10) 0.0108(15) -0.0003(8) -0.0013(9) 0.0018(9)
C1 0.0154(12) 0.0159(12) 0.0142(17) -0.0005(9) 0.0008(10) -0.0029(10)
C2 0.0137(12) 0.0182(13) 0.0130(17) -0.0004(9) 0.0006(10) -0.0040(11)
C3 0.0193(13) 0.0110(11) 0.0169(18) -0.0022(10) -0.0026(12) 0.0005(10)
C4 0.0205(13) 0.0116(11) 0.0135(17) -0.0001(10) 0.0006(11) 0.0000(10)

loop_
_atom_type_symbol
_atom_type_description
_atom_type_scat_dispersion_real
_atom_type_scat_dispersion_imag
_atom_type_scat_source
C C 0.0033 0.0016 'International Tables Vol C Tables 4.2.6.8 and 6.1.1.4'
H H 0.0000 0.0000 'International Tables Vol C Tables 4.2.6.8 and 6.1.1.4'
N N 0.0061 0.0033 'International Tables Vol C Tables 4.2.6.8 and 6.1.1.4'
O O 0.0106 0.0060 'International Tables Vol C Tables 4.2.6.8 and 6.1.1.4'
Cl Cl 0.1484 0.1585 'International Tables Vol C Tables 4.2.6.8 and 6.1.1.4'
Dy Dy -0.1892 4.4098 'International Tables Vol C Tables 4.2.6.8 and 6.1.1.4'

loop_
_geom_angle_atom_site_label_1
_geom_angle_atom_site_label_2
_geom_angle_atom_site_label_3
_geom_angle_site_symmetry_1
_geom_angle_site_symmetry_3
_geom_angle
_geom_angle_publ_flag
O1 Dy1 O1 15_445 16 78.16(11) ?
O1 Dy1 O1 15_445 . 147.81(10) ?
O1 Dy1 O1 16 . 111.03(11) ?
O1 Dy1 O1 15_445 3_655 111.03(11) ?
O1 Dy1 O1 16 3_655 147.81(10) ?
O1 Dy1 O1 . 3_655 78.16(11) ?
O1 Dy1 O2 15_445 15_445 80.49(7) ?
O1 Dy1 O2 16 15_445 72.64(7) ?
O1 Dy1 O2 . 15_445 73.66(7) ?
O1 Dy1 O2 3_655 15_445 138.16(7) ?
O1 Dy1 O2 15_445 16 72.64(7) ?
O1 Dy1 O2 16 16 80.49(7) ?
O1 Dy1 O2 . 16 138.16(7) ?
O1 Dy1 O2 3_655 16 73.66(7) ?
O2 Dy1 O2 15_445 16 145.25(11) ?
O1 Dy1 O2 15_445 . 73.66(7) ?
O1 Dy1 O2 16 . 138.16(7) ?
O1 Dy1 O2 . . 80.49(7) ?
O1 Dy1 O2 3_655 . 72.64(7) ?
O2 Dy1 O2 15_445 . 72.71(10) ?
O2 Dy1 O2 16 . 118.40(10) ?
O1 Dy1 O2 15_445 3_655 138.16(7) ?
O1 Dy1 O2 16 3_655 73.66(7) ?
O1 Dy1 O2 . 3_655 72.64(7) ?
O1 Dy1 O2 3_655 3_655 80.49(7) ?
O2 Dy1 O2 15_445 3_655 118.40(10) ?
O2 Dy1 O2 16 3_655 72.71(10) ?
O2 Dy1 O2 . 3_655 145.25(11) ?
O3 Cl1 O3 . 20_656 109.91(11) ?
O3 Cl1 O3 . 3_655 108.6(2) ?
O3 Cl1 O3 20_656 3_655 109.92(11) ?
O3 Cl1 O3 . 26_565 109.92(11) ?
O3 Cl1 O3 20_656 26_565 108.6(2) ?
O3 Cl1 O3 3_655 26_565 109.91(11) ?
O4 Cl2 O4 7_545 . 109.3(6) ?
O4 Cl2 O5 7_545 . 114.0(4) ?
O4 Cl2 O5 . . 109.9(5) ?
O4 Cl2 O5 7_545 7_545 109.9(5) ?
O4 Cl2 O5 . 7_545 114.0(4) ?
O5 Cl2 O5 . 7_545 99.7(8) ?
N1 O1 Dy1 . . 142.21(18) ?
N2 O2 Dy1 . . 141.19(17) ?
O1 N1 C1 . . 119.1(2) ?
O1 N1 C2 . 25_655 121.3(2) ?
C1 N1 C2 . 25_655 119.5(2) ?
O2 N2 C3 . . 121.7(2) ?
O2 N2 C4 . 5_565 119.2(3) ?
C3 N2 C4 . 5_565 119.1(3) ?
N1 C1 C2 . . 120.4(3) ?
N1 C1 H1 . . 119.8 ?
C2 C1 H1 . . 119.8 ?
N1 C2 C1 25_655 . 120.1(3) ?
N1 C2 H2 25_655 . 120.0 ?
C1 C2 H2 . . 120.0 ?
N2 C3 C4 . . 120.4(2) ?
N2 C3 H3 . . 119.8 ?
C4 C3 H3 . . 119.8 ?
N2 C4 C3 5_565 . 120.5(3) ?
N2 C4 H4 5_565 . 119.8 ?
C3 C4 H4 . . 119.8 ?

loop_
_geom_bond_atom_site_label_1
_geom_bond_atom_site_label_2
_geom_bond_site_symmetry_2
_geom_bond_distance
_geom_bond_publ_flag
Dy1 O1 15_445 2.333(2) ?
Dy1 O1 16 2.333(2) ?
Dy1 O1 . 2.333(2) ?
Dy1 O1 3_655 2.333(2) ?
Dy1 O2 15_445 2.3665(19) ?
Dy1 O2 16 2.3665(19) ?
Dy1 O2 . 2.3665(19) ?
Dy1 O2 3_655 2.3665(19) ?
Cl1 O3 . 1.440(2) ?
Cl1 O3 20_656 1.440(2) ?
Cl1 O3 3_655 1.440(2) ?
Cl1 O3 26_565 1.440(2) ?
Cl2 O4 7_545 1.355(4) ?
Cl2 O4 . 1.355(4) ?
Cl2 O5 . 1.380(6) ?
Cl2 O5 7_545 1.380(6) ?
O1 N1 . 1.306(3) ?
O2 N2 . 1.298(3) ?
N1 C1 . 1.358(4) ?
N1 C2 25_655 1.358(4) ?
N2 C3 . 1.351(4) ?
N2 C4 5_565 1.359(3) ?
C1 C2 . 1.366(4) ?
C1 H1 . 0.9500 ?
C2 N1 25_655 1.358(4) ?
C2 H2 . 0.9500 ?
C3 C4 . 1.370(4) ?
C3 H3 . 0.9500 ?
C4 N2 5_565 1.359(3) ?
C4 H4 . 0.9500 ?

loop_
_geom_hbond_atom_site_label_D
_geom_hbond_atom_site_label_H
_geom_hbond_atom_site_label_A
_geom_hbond_site_symmetry_A
_geom_hbond_distance_DH
_geom_hbond_distance_HA
_geom_hbond_distance_DA
_geom_hbond_angle_DHA
C2 H2 O2 25_655 0.95 2.52 3.293(4) 138.2
C2 H2 O5 . 0.95 2.40 3.168(6) 137.2
C3 H3 O1 . 0.95 2.60 3.329(4) 133.5
C3 H3 O3 . 0.95 2.47 3.234(4) 137.6
C4 H4 O3 20_656 0.95 2.37 3.245(4) 152.9
